data_2210683
loop_
_publ_author_name
'Wen, Zhen-Dong'
'Yan, Liu-Shui'
'Pu, Shou-Zhi'
'Xu, Jing-Kun'

_publ_section_title
;1-(2,5-Dimethyl-3-thienyl)-3,3,4,4,5,5-hexafluoro-2-[5-(4-fluorophenyl)-2-methyl-3-thienyl]cyclopent-1-ene:
 a new photochromic diarylethene compound
;
_journal_coeditor_code JH2039
_journal_issue 10
_journal_name_full 'Acta Crystallographica Section E'
_journal_page_first o4372
_journal_page_last o4374
_journal_paper_doi 10.1107/S1600536806035744
_journal_volume 62
_journal_year 2006
_chemical_formula_iupac 'C22 H15 F7 S2'
_chemical_formula_moiety 'C22 H15 F7 S2'
_chemical_formula_sum 'C22 H15 F7 S2'
_chemical_formula_weight 476.46
_chemical_melting_point 365.7
_chemical_name_systematic
;
1-(2,5-Dimethyl-3-thienyl)-3,3,4,4,5,5-hexafluoro-2-[5-(4-fluorophenyl)-
2-methyl-3-thienyl]cyclopent-1-ene
;
_space_group_IT_number 2
_symmetry_cell_setting triclinic
_symmetry_space_group_name_Hall '-P 1'
_symmetry_space_group_name_H-M 'P -1'
_atom_sites_solution_hydrogens geom
_atom_sites_solution_primary direct
_atom_sites_solution_secondary difmap
_audit_creation_method SHELXL-97
_cell_angle_alpha 105.472(4)
_cell_angle_beta 94.977(4)
_cell_angle_gamma 109.737(4)
_cell_formula_units_Z 2
_cell_length_a 8.602(2)
_cell_length_b 11.709(3)
_cell_length_c 11.984(3)
_cell_measurement_reflns_used 2197
_cell_measurement_temperature 294(2)
_cell_measurement_theta_max 27.17
_cell_measurement_theta_min 2.56
_cell_volume 1073.9(5)
_computing_cell_refinement SMART
_computing_data_collection 'SMART (Bruker, 1997)'
_computing_data_reduction 'SAINT (Bruker, 1997)'
_computing_molecular_graphics 'SHELXTL (Bruker, 1997)'
_computing_publication_material SHELXTL
_computing_structure_refinement 'SHELXL97 (Sheldrick, 1997)'
_computing_structure_solution 'SHELXS97 (Sheldrick, 1997)'
_diffrn_ambient_temperature 294(2)
_diffrn_measured_fraction_theta_full 0.992
_diffrn_measured_fraction_theta_max 0.992
_diffrn_measurement_device_type 'Brruker SMART CCD area-detector'
_diffrn_measurement_method '\f and \w'
_diffrn_radiation_monochromator graphite
_diffrn_radiation_source 'fine-focus sealed tube'
_diffrn_radiation_type MoK\a
_diffrn_radiation_wavelength 0.71073
_diffrn_reflns_av_R_equivalents 0.0174
_diffrn_reflns_av_sigmaI/netI 0.0380
_diffrn_reflns_limit_h_max 10
_diffrn_reflns_limit_h_min -10
_diffrn_reflns_limit_k_max 13
_diffrn_reflns_limit_k_min -13
_diffrn_reflns_limit_l_max 14
_diffrn_reflns_limit_l_min -8
_diffrn_reflns_number 5439
_diffrn_reflns_theta_full 25.02
_diffrn_reflns_theta_max 25.02
_diffrn_reflns_theta_min 1.80
_exptl_absorpt_coefficient_mu 0.314
_exptl_absorpt_correction_T_max 1.000000
_exptl_absorpt_correction_T_min 0.6524841
_exptl_absorpt_correction_type multi-scan
_exptl_absorpt_process_details '(SADABS; Sheldrick, 1996)'
_exptl_crystal_colour colorless
_exptl_crystal_density_diffrn 1.473
_exptl_crystal_density_method 'not measured'
_exptl_crystal_description prism
_exptl_crystal_F_000 484
_exptl_crystal_size_max 0.24
_exptl_crystal_size_mid 0.22
_exptl_crystal_size_min 0.20
_refine_diff_density_max 0.204
_refine_diff_density_min -0.276
_refine_ls_extinction_method none
_refine_ls_goodness_of_fit_ref 1.074
_refine_ls_hydrogen_treatment constr
_refine_ls_matrix_type full
_refine_ls_number_parameters 283
_refine_ls_number_reflns 3763
_refine_ls_number_restraints 0
_refine_ls_restrained_S_all 1.074
_refine_ls_R_factor_all 0.0706
_refine_ls_R_factor_gt 0.0459
_refine_ls_shift/su_max 0.001
_refine_ls_shift/su_mean 0.000
_refine_ls_structure_factor_coef Fsqd
_refine_ls_weighting_details 'calc w=1/[\s^2^(Fo^2^)+(0.0679P)^2^+0.5304P] where P=(Fo^2^+2Fc^2^)/3'
_refine_ls_weighting_scheme calc
_refine_ls_wR_factor_gt 0.1300
_refine_ls_wR_factor_ref 0.1469
_reflns_number_gt 2668
_reflns_number_total 3763
_reflns_threshold_expression I>2\s(I)
_cod_data_source_file jh2039.cif
_cod_data_source_block Ia
_cod_depositor_comments
;
The following automatic conversions were performed:
'_symmetry_cell_setting' value 'Triclinic' changed to 'triclinic'
according to '/home/saulius/struct/CIF-dictionaries/cif_core.dic'
dictionary named 'cif_core.dic' version 2.4.1 from 2010-06-29.

Automatic conversion script
Id: cif_fix_enum 1527 2010-12-29 10:47:43Z saulius 

The following automatic conversions were performed:

'_symmetry_cell_setting' value 'Triclinic' changed to 'triclinic'
according to /home/saulius/struct/CIF-dictionaries/cif_core.dic
dictionary named 'cif_core.dic' version 2.4.1 from 2010-06-29.

Automatic conversion script
Id: cif_fix_values 1715 2011-07-08 13:25:40Z adriana 
;
_cod_original_cell_volume 1074.1(5)
_cod_database_code 2210683
_cod_database_fobs_code 2210683

loop_
_symmetry_equiv_pos_as_xyz
'x, y, z'
'-x, -y, -z'

loop_
_atom_site_type_symbol
_atom_site_label
_atom_site_fract_x
_atom_site_fract_y
_atom_site_fract_z
_atom_site_U_iso_or_equiv
_atom_site_adp_type
_atom_site_calc_flag
_atom_site_refinement_flags
_atom_site_occupancy
S S1 0.08791(13) 0.21747(11) 0.47189(8) 0.0711(3) Uani d . 1
S S2 0.22212(11) 0.48939(8) 0.97914(7) 0.0537(3) Uani d . 1
F F1 0.5973(3) 0.1179(3) 0.6330(2) 0.0870(8) Uani d . 1
F F2 0.3772(3) -0.0409(2) 0.6341(2) 0.0838(7) Uani d . 1
F F3 0.7117(3) 0.1800(3) 0.8520(2) 0.0890(7) Uani d . 1
F F4 0.5639(3) -0.0195(2) 0.8242(2) 0.0935(8) Uani d . 1
F F5 0.3203(3) 0.03248(19) 0.91126(19) 0.0725(6) Uani d . 1
F F6 0.5286(3) 0.2087(2) 1.00736(17) 0.0719(6) Uani d . 1
F F7 -0.1950(4) 0.4123(3) 1.4116(2) 0.1089(9) Uani d . 1
C C1 0.3424(7) 0.3020(6) 0.3453(5) 0.117(2) Uani d . 1
H H1A 0.4592 0.3166 0.3458 0.175 Uiso calc R 1
H H1B 0.3253 0.3804 0.3531 0.175 Uiso calc R 1
H H1C 0.2757 0.2390 0.2723 0.175 Uiso calc R 1
C C2 0.2900(5) 0.2543(4) 0.4479(3) 0.0716(11) Uani d . 1
C C3 0.3870(5) 0.2355(4) 0.5306(3) 0.0637(10) Uani d . 1
H H3 0.5000 0.2490 0.5313 0.076 Uiso calc R 1
C C4 0.2992(4) 0.1928(3) 0.6171(3) 0.0482(8) Uani d . 1
C C5 0.1324(4) 0.1776(3) 0.5961(3) 0.0527(8) Uani d . 1
C C6 -0.0040(4) 0.1315(4) 0.6617(3) 0.0698(10) Uani d . 1
H H6A 0.0231 0.0785 0.7028 0.105 Uiso calc R 1
H H6B -0.1090 0.0828 0.6069 0.105 Uiso calc R 1
H H6C -0.0136 0.2035 0.7176 0.105 Uiso calc R 1
C C7 0.3769(4) 0.1675(3) 0.7169(3) 0.0478(8) Uani d . 1
C C8 0.4770(4) 0.0823(4) 0.6954(3) 0.0575(9) Uani d . 1
C C9 0.5531(5) 0.0909(4) 0.8190(3) 0.0618(9) Uani d . 1
C C10 0.4421(4) 0.1358(3) 0.8971(3) 0.0534(8) Uani d . 1
C C11 0.3657(4) 0.2032(3) 0.8315(3) 0.0446(7) Uani d . 1
C C12 0.2934(4) 0.2924(3) 0.8959(3) 0.0449(7) Uani d . 1
C C13 0.3154(4) 0.4091(3) 0.8815(3) 0.0470(7) Uani d . 1
C C14 0.4081(4) 0.4732(3) 0.8012(3) 0.0582(9) Uani d . 1
H H14A 0.5000 0.4460 0.7864 0.087 Uiso calc R 1
H H14B 0.4511 0.5643 0.8378 0.087 Uiso calc R 1
H H14C 0.3329 0.4506 0.7279 0.087 Uiso calc R 1
C C15 0.2013(4) 0.2706(3) 0.9868(3) 0.0482(8) Uani d . 1
H H15 0.1764 0.1963 1.0077 0.058 Uiso calc R 1
C C16 0.1534(4) 0.3671(3) 1.0399(3) 0.0477(8) Uani d . 1
C C17 0.0614(4) 0.3797(3) 1.1384(3) 0.0501(8) Uani d . 1
C C18 -0.0674(4) 0.2747(4) 1.1467(3) 0.0586(9) Uani d . 1
H H18 -0.0970 0.1957 1.0892 0.070 Uiso calc R 1
C C19 -0.1522(5) 0.2852(4) 1.2386(3) 0.0738(11) Uani d . 1
H H19 -0.2380 0.2141 1.2441 0.089 Uiso calc R 1
C C20 -0.1088(5) 0.4006(5) 1.3207(3) 0.0720(11) Uani d . 1
C C21 0.0169(6) 0.5098(4) 1.3173(3) 0.0742(11) Uani d . 1
H H21 0.0433 0.5884 1.3747 0.089 Uiso calc R 1
C C22 0.1019(5) 0.4969(4) 1.2248(3) 0.0614(9) Uani d . 1
H H22 0.1880 0.5683 1.2202 0.074 Uiso calc R 1

loop_
_atom_site_aniso_label
_atom_site_aniso_U_11
_atom_site_aniso_U_22
_atom_site_aniso_U_33
_atom_site_aniso_U_12
_atom_site_aniso_U_13
_atom_site_aniso_U_23
S1 0.0710(6) 0.0981(8) 0.0548(6) 0.0500(6) 0.0023(5) 0.0205(5)
S2 0.0635(5) 0.0500(5) 0.0510(5) 0.0258(4) 0.0080(4) 0.0167(4)
F1 0.0781(15) 0.153(2) 0.0814(15) 0.0762(16) 0.0463(13) 0.0654(16)
F2 0.1033(18) 0.0780(16) 0.0677(14) 0.0493(14) 0.0056(13) 0.0031(12)
F3 0.0580(14) 0.126(2) 0.0817(16) 0.0359(14) 0.0080(12) 0.0318(15)
F4 0.139(2) 0.1019(18) 0.0844(16) 0.0870(18) 0.0315(15) 0.0432(15)
F5 0.0938(16) 0.0574(12) 0.0784(14) 0.0289(11) 0.0319(12) 0.0350(11)
F6 0.0967(16) 0.0761(14) 0.0467(11) 0.0428(12) -0.0012(11) 0.0170(10)
F7 0.113(2) 0.160(3) 0.0689(15) 0.067(2) 0.0441(15) 0.0313(17)
C1 0.126(4) 0.191(6) 0.096(4) 0.088(4) 0.045(3) 0.099(4)
C2 0.081(3) 0.098(3) 0.059(2) 0.049(2) 0.024(2) 0.039(2)
C3 0.058(2) 0.094(3) 0.057(2) 0.039(2) 0.0200(18) 0.037(2)
C4 0.0469(18) 0.061(2) 0.0414(17) 0.0248(15) 0.0104(14) 0.0171(15)
C5 0.0505(19) 0.062(2) 0.0438(18) 0.0269(16) 0.0080(15) 0.0075(16)
C6 0.047(2) 0.083(3) 0.067(2) 0.0208(19) 0.0102(18) 0.009(2)
C7 0.0421(17) 0.058(2) 0.0465(18) 0.0198(15) 0.0130(14) 0.0196(16)
C8 0.057(2) 0.070(2) 0.053(2) 0.0314(19) 0.0156(17) 0.0190(19)
C9 0.064(2) 0.069(2) 0.064(2) 0.034(2) 0.0121(19) 0.0283(19)
C10 0.066(2) 0.053(2) 0.0457(19) 0.0224(17) 0.0110(16) 0.0212(16)
C11 0.0436(17) 0.0467(17) 0.0440(17) 0.0149(14) 0.0094(14) 0.0174(14)
C12 0.0469(17) 0.0479(18) 0.0388(16) 0.0161(14) 0.0058(14) 0.0151(14)
C13 0.0459(17) 0.0462(18) 0.0432(17) 0.0134(14) 0.0024(14) 0.0120(15)
C14 0.062(2) 0.056(2) 0.056(2) 0.0157(17) 0.0096(17) 0.0248(17)
C15 0.0557(19) 0.0456(18) 0.0423(17) 0.0172(15) 0.0068(15) 0.0155(15)
C16 0.0493(18) 0.0515(19) 0.0410(17) 0.0205(15) 0.0060(14) 0.0117(15)
C17 0.0519(19) 0.063(2) 0.0416(17) 0.0301(17) 0.0050(14) 0.0158(16)
C18 0.062(2) 0.063(2) 0.0452(19) 0.0209(18) 0.0110(17) 0.0108(17)
C19 0.068(2) 0.089(3) 0.063(2) 0.025(2) 0.018(2) 0.025(2)
C20 0.073(3) 0.115(4) 0.046(2) 0.053(3) 0.0237(19) 0.026(2)
C21 0.090(3) 0.083(3) 0.055(2) 0.049(3) 0.012(2) 0.010(2)
C22 0.069(2) 0.066(2) 0.049(2) 0.0323(19) 0.0079(18) 0.0122(18)

loop_
_atom_type_symbol
_atom_type_description
_atom_type_scat_dispersion_real
_atom_type_scat_dispersion_imag
_atom_type_scat_source
C C 0.0033 0.0016 'International Tables Vol C Tables 4.2.6.8 and 6.1.1.4'
H H 0.0000 0.0000 'International Tables Vol C Tables 4.2.6.8 and 6.1.1.4'
F F 0.0171 0.0103 'International Tables Vol C Tables 4.2.6.8 and 6.1.1.4'
S S 0.1246 0.1234 'International Tables Vol C Tables 4.2.6.8 and 6.1.1.4'

loop_
_geom_angle_atom_site_label_1
_geom_angle_atom_site_label_2
_geom_angle_atom_site_label_3
_geom_angle
C2 S1 C5 93.24(16)
C13 S2 C16 92.99(15)
C2 C1 H1A 109.5
C2 C1 H1B 109.5
H1A C1 H1B 109.5
C2 C1 H1C 109.5
H1A C1 H1C 109.5
H1B C1 H1C 109.5
C3 C2 C1 127.8(4)
C3 C2 S1 110.7(3)
C1 C2 S1 121.5(3)
C2 C3 C4 113.6(3)
C2 C3 H3 123.2
C4 C3 H3 123.2
C5 C4 C3 112.4(3)
C5 C4 C7 123.4(3)
C3 C4 C7 124.2(3)
C4 C5 C6 129.9(3)
C4 C5 S1 110.0(2)
C6 C5 S1 120.1(3)
C5 C6 H6A 109.5
C5 C6 H6B 109.5
H6A C6 H6B 109.5
C5 C6 H6C 109.5
H6A C6 H6C 109.5
H6B C6 H6C 109.5
C11 C7 C4 129.5(3)
C11 C7 C8 110.7(3)
C4 C7 C8 119.7(3)
F1 C8 F2 106.3(3)
F1 C8 C7 113.2(3)
F2 C8 C7 111.7(3)
F1 C8 C9 111.4(3)
F2 C8 C9 109.8(3)
C7 C8 C9 104.5(3)
F4 C9 F3 106.8(3)
F4 C9 C10 114.1(3)
F3 C9 C10 109.5(3)
F4 C9 C8 112.9(3)
F3 C9 C8 109.3(3)
C10 C9 C8 104.1(3)
F6 C10 F5 105.2(2)
F6 C10 C11 114.3(3)
F5 C10 C11 111.1(3)
F6 C10 C9 112.0(3)
F5 C10 C9 109.6(3)
C11 C10 C9 104.7(3)
C7 C11 C12 130.6(3)
C7 C11 C10 110.1(3)
C12 C11 C10 119.2(3)
C13 C12 C15 112.2(3)
C13 C12 C11 124.3(3)
C15 C12 C11 123.3(3)
C12 C13 C14 130.6(3)
C12 C13 S2 110.4(2)
C14 C13 S2 119.0(2)
C13 C14 H14A 109.5
C13 C14 H14B 109.5
H14A C14 H14B 109.5
C13 C14 H14C 109.5
H14A C14 H14C 109.5
H14B C14 H14C 109.5
C16 C15 C12 114.3(3)
C16 C15 H15 122.8
C12 C15 H15 122.8
C15 C16 C17 129.4(3)
C15 C16 S2 110.1(2)
C17 C16 S2 120.4(2)
C18 C17 C22 118.3(3)
C18 C17 C16 120.7(3)
C22 C17 C16 121.0(3)
C19 C18 C17 121.0(4)
C19 C18 H18 119.5
C17 C18 H18 119.5
C20 C19 C18 118.8(4)
C20 C19 H19 120.6
C18 C19 H19 120.6
C19 C20 F7 119.1(4)
C19 C20 C21 123.4(4)
F7 C20 C21 117.5(4)
C20 C21 C22 116.9(4)
C20 C21 H21 121.5
C22 C21 H21 121.5
C21 C22 C17 121.5(4)
C21 C22 H22 119.2
C17 C22 H22 119.2

loop_
_geom_bond_atom_site_label_1
_geom_bond_atom_site_label_2
_geom_bond_distance
_geom_bond_publ_flag
S1 C2 1.714(4) y
S1 C5 1.724(3) y
S2 C13 1.727(3) y
S2 C16 1.729(3) y
F1 C8 1.347(4) ?
F2 C8 1.359(4) ?
F3 C9 1.353(4) ?
F4 C9 1.343(4) ?
F5 C10 1.370(4) ?
F6 C10 1.352(4) ?
F7 C20 1.373(4) ?
C1 C2 1.523(5) ?
C1 H1A 0.9600 ?
C1 H1B 0.9600 ?
C1 H1C 0.9600 ?
C2 C3 1.350(5) ?
C3 C4 1.432(4) ?
C3 H3 0.9300 ?
C4 C5 1.376(4) ?
C4 C7 1.466(4) ?
C5 C6 1.499(5) ?
C6 H6A 0.9600 ?
C6 H6B 0.9600 ?
C6 H6C 0.9600 ?
C7 C11 1.347(4) y
C7 C8 1.512(5) y
C8 C9 1.530(5) y
C9 C10 1.515(5) y
C10 C11 1.505(4) y
C11 C12 1.471(4) ?
C12 C13 1.375(4) ?
C12 C15 1.429(4) ?
C13 C14 1.497(4) ?
C14 H14A 0.9600 ?
C14 H14B 0.9600 ?
C14 H14C 0.9600 ?
C15 C16 1.352(4) ?
C15 H15 0.9300 ?
C16 C17 1.480(4) ?
C17 C18 1.384(5) ?
C17 C22 1.391(5) ?
C18 C19 1.374(5) ?
C18 H18 0.9300 ?
C19 C20 1.349(6) ?
C19 H19 0.9300 ?
C20 C21 1.381(6) ?
C21 C22 1.383(5) ?
C21 H21 0.9300 ?
C22 H22 0.9300 ?

loop_
_geom_torsion_atom_site_label_1
_geom_torsion_atom_site_label_2
_geom_torsion_atom_site_label_3
_geom_torsion_atom_site_label_4
_geom_torsion
_geom_torsion_publ_flag
C5 S1 C2 C3 0.7(3) ?
C5 S1 C2 C1 -179.0(4) ?
C1 C2 C3 C4 178.5(4) ?
S1 C2 C3 C4 -1.1(5) ?
C2 C3 C4 C5 1.1(5) ?
C2 C3 C4 C7 -179.0(3) ?
C3 C4 C5 C6 178.0(4) ?
C7 C4 C5 C6 -1.9(6) ?
C3 C4 C5 S1 -0.6(4) ?
C7 C4 C5 S1 179.6(3) ?
C2 S1 C5 C4 0.0(3) ?
C2 S1 C5 C6 -178.8(3) ?
C5 C4 C7 C11 -46.2(5) y
C3 C4 C7 C11 133.9(4) ?
C5 C4 C7 C8 129.0(3) ?
C3 C4 C7 C8 -50.8(5) y
C11 C7 C8 F1 -131.4(3) ?
C4 C7 C8 F1 52.5(4) ?
C11 C7 C8 F2 108.7(3) ?
C4 C7 C8 F2 -67.4(4) ?
C11 C7 C8 C9 -10.0(4) ?
C4 C7 C8 C9 173.9(3) ?
F1 C8 C9 F4 -92.2(4) ?
F2 C8 C9 F4 25.2(4) ?
C7 C8 C9 F4 145.2(3) ?
F1 C8 C9 F3 26.6(4) ?
F2 C8 C9 F3 144.0(3) ?
C7 C8 C9 F3 -96.0(3) ?
F1 C8 C9 C10 143.5(3) ?
F2 C8 C9 C10 -99.1(3) ?
C7 C8 C9 C10 20.9(4) y
F4 C9 C10 F6 88.1(4) ?
F3 C9 C10 F6 -31.6(4) ?
C8 C9 C10 F6 -148.4(3) ?
F4 C9 C10 F5 -28.3(4) ?
F3 C9 C10 F5 -148.0(3) ?
C8 C9 C10 F5 95.2(3) ?
F4 C9 C10 C11 -147.5(3) ?
F3 C9 C10 C11 92.8(3) ?
C8 C9 C10 C11 -24.0(3) y
C4 C7 C11 C12 -9.7(6) ?
C8 C7 C11 C12 174.7(3) ?
C4 C7 C11 C10 170.1(3) ?
C8 C7 C11 C10 -5.5(4) y
F6 C10 C11 C7 142.0(3) ?
F5 C10 C11 C7 -99.2(3) ?
C9 C10 C11 C7 19.0(4) y
F6 C10 C11 C12 -38.3(4) ?
F5 C10 C11 C12 80.5(3) ?
C9 C10 C11 C12 -161.2(3) ?
C7 C11 C12 C13 -42.8(5) y
C10 C11 C12 C13 137.5(3) ?
C7 C11 C12 C15 141.6(3) ?
C10 C11 C12 C15 -38.1(4) ?
C15 C12 C13 C14 177.4(3) ?
C11 C12 C13 C14 1.4(5) ?
C15 C12 C13 S2 -0.2(3) ?
C11 C12 C13 S2 -176.2(2) ?
C16 S2 C13 C12 0.1(2) ?
C16 S2 C13 C14 -177.9(3) ?
C13 C12 C15 C16 0.4(4) ?
C11 C12 C15 C16 176.4(3) ?
C12 C15 C16 C17 -178.2(3) ?
C12 C15 C16 S2 -0.3(3) ?
C13 S2 C16 C15 0.1(3) ?
C13 S2 C16 C17 178.3(3) ?
C15 C16 C17 C18 -37.9(5) y
S2 C16 C17 C18 144.4(3) ?
C15 C16 C17 C22 142.1(4) ?
S2 C16 C17 C22 -35.6(4) ?
C22 C17 C18 C19 -0.7(5) ?
C16 C17 C18 C19 179.3(3) ?
C17 C18 C19 C20 0.6(6) ?
C18 C19 C20 F7 178.9(3) ?
C18 C19 C20 C21 0.2(6) ?
C19 C20 C21 C22 -0.8(6) ?
F7 C20 C21 C22 -179.5(3) ?
C20 C21 C22 C17 0.6(6) ?
C18 C17 C22 C21 0.1(5) ?
C16 C17 C22 C21 -179.9(3) ?

loop_
_cod_related_entry_id
_cod_related_entry_database
_cod_related_entry_code
1 ChemSpider 21127211
